data_4518368
loop_
_publ_author_name
'Wu, Hongwei'
'Baryshnikov, Glib V.'
'Kuklin, Artem'
'Minaev, Boris F.'
'Wu, Bin'
'Gu, Long'
'Zhu, Liangliang'
'\%Agren, Hans'
'Zhao, Yanli'

_publ_section_title
;
 Multidimensional Structure Conformation of Persulfurated Benzene for
 Highly Efficient Phosphorescence.
;
_journal_name_full 'ACS applied materials &amp; interfaces'
_journal_paper_doi 10.1021/acsami.0c16338
_journal_year 2020
_chemical_formula_sum 'C48 H42 O6 S6'
_chemical_formula_weight 907.17
_space_group_crystal_system monoclinic
_space_group_IT_number 14
_space_group_name_Hall '-P 2yn'
_space_group_name_H-M_alt 'P 1 21/n 1'
_atom_sites_solution_hydrogens geom
_atom_sites_solution_primary dual
_cell_angle_alpha 90
_cell_angle_beta 100.2427(11)
_cell_angle_gamma 90
_cell_formula_units_Z 4
_cell_length_a 9.6434(3)
_cell_length_b 20.2180(9)
_cell_length_c 22.2376(9)
_cell_measurement_reflns_used 4587
_cell_measurement_temperature 100.(2)
_cell_measurement_theta_max 26.3373
_cell_measurement_theta_min 2.9441
_cell_volume 4266.6(3)
_computing_cell_refinement 'SAINT V8.38A (Bruker AXS Inc., 2017)'
_computing_data_collection 'APEX3 (Bruker AXS Inc., 2017)'
_computing_data_reduction 'SAINT V8.38A (Bruker AXS Inc., 2017)'
_computing_publication_material 'APEX3 (Bruker AXS Inc., 2017)'
_computing_structure_refinement 'SHELXL-2016/6 (Sheldrick, 2016)'
_computing_structure_solution 'XS, VERSION 2013/1'
_diffrn_ambient_temperature 100.(2)
_diffrn_detector_area_resol_mean 7.4074
_diffrn_measured_fraction_theta_full 0.997
_diffrn_measured_fraction_theta_max 0.997
_diffrn_measurement_device_type 'Photon II CPADs detector'
_diffrn_measurement_method 'phi and omega scans'
_diffrn_radiation_monochromator 'Multilayer Mirror'
_diffrn_radiation_type MoK\a
_diffrn_radiation_wavelength 0.71073
_diffrn_reflns_av_R_equivalents 0.0891
_diffrn_reflns_av_unetI/netI 0.0796
_diffrn_reflns_limit_h_max 12
_diffrn_reflns_limit_h_min -11
_diffrn_reflns_limit_k_max 21
_diffrn_reflns_limit_k_min -25
_diffrn_reflns_limit_l_max 24
_diffrn_reflns_limit_l_min -27
_diffrn_reflns_number 33441
_diffrn_reflns_theta_full 26.37
_diffrn_reflns_theta_max 26.37
_diffrn_reflns_theta_min 2.37
_diffrn_source 'Incoatec microfocus source'
_diffrn_source_type 'Bruker D8 Quest'
_exptl_absorpt_coefficient_mu 0.372
_exptl_absorpt_correction_T_max 0.99
_exptl_absorpt_correction_T_min 0.84
_exptl_absorpt_correction_type multi-scan
_exptl_absorpt_process_details
;
SADABS-2016/2 - Bruker AXS area detector scaling and absorption correction
;
_exptl_crystal_colour yellow
_exptl_crystal_density_diffrn 1.412
_exptl_crystal_density_method 'not measured'
_exptl_crystal_description plate
_exptl_crystal_F_000 1896
_exptl_crystal_size_max 0.400
_exptl_crystal_size_mid 0.120
_exptl_crystal_size_min 0.020
_refine_diff_density_max 0.389
_refine_diff_density_min -0.379
_refine_ls_extinction_method none
_refine_ls_goodness_of_fit_ref 1.033
_refine_ls_hydrogen_treatment constr
_refine_ls_matrix_type full
_refine_ls_number_parameters 547
_refine_ls_number_reflns 8682
_refine_ls_number_restraints 0
_refine_ls_restrained_S_all 1.033
_refine_ls_R_factor_all 0.0808
_refine_ls_R_factor_gt 0.0487
_refine_ls_shift/su_max 0.001
_refine_ls_shift/su_mean 0.000
_refine_ls_structure_factor_coef Fsqd
_refine_ls_weighting_details 'w=1/[\s^2^(Fo^2^)+(0.0313P)^2^+1.5709P] where P=(Fo^2^+2Fc^2^)/3'
_refine_ls_weighting_scheme calc
_refine_ls_wR_factor_gt 0.0900
_refine_ls_wR_factor_ref 0.1055
_reflns_number_gt 6215
_reflns_number_total 8682
_reflns_threshold_expression 'I > 2\s(I)'
_cod_data_source_file am0c16338_si_005.cif
_cod_data_source_block zhao159m
_cod_depositor_comments
;
The following automatic conversions were performed:

data item '_exptl_absorpt_correction_type' value 'Multi-Scan' was
changed to 'multi-scan' in accordance with the
/home/data/users/saulius/crontab/automatic-downloads/rss-feeds/ACS/lib/dictionaries/cif_core.dic
dictionary named 'cif_core.dic' version 2.4.2 last updated on
2011-04-26.

Automatic conversion script
Id: cif_fix_values 7556 2019-12-06 15:28:31Z antanas 
;
_cod_database_code 4518368

loop_
_space_group_symop_operation_xyz
'x, y, z'
'-x+1/2, y+1/2, -z+1/2'
'-x, -y, -z'
'x-1/2, -y-1/2, z-1/2'

loop_
_atom_site_type_symbol
_atom_site_label
_atom_site_fract_x
_atom_site_fract_y
_atom_site_fract_z
_atom_site_U_iso_or_equiv
_atom_site_adp_type
_atom_site_calc_flag
_atom_site_refinement_flags_adp
_atom_site_refinement_flags_occupancy
_atom_site_refinement_flags_posn
_atom_site_occupancy
_atom_site_disorder_assembly
_atom_site_disorder_group
C C1 0.4368(3) 0.07278(14) 0.13324(13) 0.0146(6) Uani d . . . 1 . .
C C2 0.2936(3) 0.09026(14) 0.12306(13) 0.0135(6) Uani d . . . 1 . .
C C3 0.2325(3) 0.11439(14) 0.17139(13) 0.0131(6) Uani d . . . 1 . .
C C4 0.3132(3) 0.11729(14) 0.23103(12) 0.0136(6) Uani d . . . 1 . .
C C5 0.4603(3) 0.10828(14) 0.23928(13) 0.0150(6) Uani d . . . 1 . .
C C6 0.5209(3) 0.08270(14) 0.19090(13) 0.0147(6) Uani d . . . 1 . .
C C7 0.6227(3) 0.10618(14) 0.05657(12) 0.0144(6) Uani d . . . 1 . .
C C8 0.6082(3) 0.17090(15) 0.07427(13) 0.0184(7) Uani d . . . 1 . .
H H8 0.536831 0.181979 0.097008 0.022 Uiso calc U . R 1 . .
C C9 0.6972(3) 0.22022(15) 0.05911(13) 0.0192(7) Uani d . . . 1 . .
H H9 0.688819 0.264406 0.072537 0.023 Uiso calc U . R 1 . .
C C10 0.7979(3) 0.20403(15) 0.02428(13) 0.0183(7) Uani d . . . 1 . .
C C11 0.8115(3) 0.13914(16) 0.00585(14) 0.0213(7) Uani d . . . 1 . .
H H11 0.880838 0.128362 -0.018036 0.026 Uiso calc U . R 1 . .
C C12 0.7255(3) 0.09014(15) 0.02189(13) 0.0178(6) Uani d . . . 1 . .
H H12 0.736031 0.045742 0.009447 0.021 Uiso calc U . R 1 . .
C C13 0.9096(3) 0.30883(15) 0.03900(15) 0.0246(7) Uani d . . . 1 . .
H H13A 0.82144 0.334021 0.033224 0.037 Uiso calc U . R 1 . .
H H13B 0.982633 0.335032 0.024525 0.037 Uiso calc U . R 1 . .
H H13C 0.939561 0.298798 0.082489 0.037 Uiso calc U . R 1 . .
C C14 0.2410(3) 0.14695(14) 0.01000(13) 0.0154(6) Uani d . . . 1 . .
C C15 0.2138(3) 0.21035(14) 0.02826(13) 0.0169(6) Uani d . . . 1 . .
H H15 0.164641 0.216568 0.061272 0.02 Uiso calc U . R 1 . .
C C16 0.2574(3) 0.26460(14) -0.00108(13) 0.0175(6) Uani d . . . 1 . .
H H16 0.240563 0.307962 0.012435 0.021 Uiso calc U . R 1 . .
C C17 0.3259(3) 0.25577(15) -0.05042(13) 0.0180(6) Uani d . . . 1 . .
C C18 0.3504(3) 0.19225(15) -0.07004(13) 0.0184(7) Uani d . . . 1 . .
H H18 0.395489 0.186088 -0.104293 0.022 Uiso calc U . R 1 . .
C C19 0.3089(3) 0.13777(15) -0.03952(13) 0.0174(6) Uani d . . . 1 . .
H H19 0.326898 0.094327 -0.052479 0.021 Uiso calc U . R 1 . .
C C20 0.4306(3) 0.30632(16) -0.12861(14) 0.0247(7) Uani d . . . 1 . .
H H20A 0.517894 0.280915 -0.117383 0.037 Uiso calc U . R 1 . .
H H20B 0.452507 0.350379 -0.142719 0.037 Uiso calc U . R 1 . .
H H20C 0.36744 0.283349 -0.161416 0.037 Uiso calc U . R 1 . .
C C21 0.0811(3) 0.22295(15) 0.19298(12) 0.0161(6) Uani d . . . 1 . .
C C22 -0.0221(3) 0.24576(14) 0.22437(13) 0.0163(6) Uani d . . . 1 . .
H H22 -0.105347 0.220548 0.223998 0.02 Uiso calc U . R 1 . .
C C23 -0.0042(3) 0.30506(15) 0.25619(13) 0.0185(7) Uani d . . . 1 . .
H H23 -0.075425 0.320591 0.277175 0.022 Uiso calc U . R 1 . .
C C24 0.1184(3) 0.34175(14) 0.25732(13) 0.0176(6) Uani d . . . 1 . .
C C25 0.2186(3) 0.32044(14) 0.22359(13) 0.0173(6) Uani d . . . 1 . .
H H25 0.300313 0.346403 0.222785 0.021 Uiso calc U . R 1 . .
C C26 0.1999(3) 0.26223(15) 0.19152(13) 0.0175(6) Uani d . . . 1 . .
H H26 0.268196 0.248472 0.168145 0.021 Uiso calc U . R 1 . .
C C27 0.0927(3) 0.40378(16) 0.34580(15) 0.0276(8) Uani d . . . 1 . .
H H27A -0.008759 0.412412 0.33584 0.041 Uiso calc U . R 1 . .
H H27B 0.139282 0.44006 0.370836 0.041 Uiso calc U . R 1 . .
H H27C 0.109227 0.362173 0.368552 0.041 Uiso calc U . R 1 . .
C C28 0.2752(3) 0.07400(14) 0.34677(13) 0.0152(6) Uani d . . . 1 . .
C C29 0.2989(3) 0.00854(14) 0.33210(13) 0.0163(6) Uani d . . . 1 . .
H H29 0.298897 -0.00371 0.290854 0.02 Uiso calc U . R 1 . .
C C30 0.3224(3) -0.03843(14) 0.37769(13) 0.0156(6) Uani d . . . 1 . .
H H30 0.341994 -0.082805 0.367894 0.019 Uiso calc U . R 1 . .
C C31 0.3177(3) -0.02139(14) 0.43819(12) 0.0133(6) Uani d . . . 1 . .
C C32 0.2918(3) 0.04333(15) 0.45304(13) 0.0179(6) Uani d . . . 1 . .
H H32 0.286809 0.05511 0.493963 0.021 Uiso calc U . R 1 . .
C C33 0.2731(3) 0.09085(15) 0.40716(13) 0.0165(6) Uani d . . . 1 . .
H H33 0.258688 0.135676 0.417279 0.02 Uiso calc U . R 1 . .
C C34 0.3337(3) -0.05736(15) 0.54190(13) 0.0199(7) Uani d . . . 1 . .
H H34A 0.406101 -0.024471 0.557166 0.03 Uiso calc U . R 1 . .
H H34B 0.350669 -0.097706 0.566532 0.03 Uiso calc U . R 1 . .
H H34C 0.240561 -0.03957 0.544722 0.03 Uiso calc U . R 1 . .
C C35 0.5482(3) 0.21724(14) 0.30819(13) 0.0168(6) Uani d . . . 1 . .
C C36 0.4975(3) 0.24884(15) 0.35534(13) 0.0189(7) Uani d . . . 1 . .
H H36 0.462511 0.223209 0.385181 0.023 Uiso calc U . R 1 . .
C C37 0.4973(3) 0.31725(15) 0.35947(14) 0.0214(7) Uani d . . . 1 . .
H H37 0.462235 0.338174 0.391969 0.026 Uiso calc U . R 1 . .
C C38 0.5483(3) 0.35515(15) 0.31619(15) 0.0225(7) Uani d . . . 1 . .
C C39 0.5972(3) 0.32368(16) 0.26767(14) 0.0233(7) Uani d . . . 1 . .
H H39 0.630223 0.349337 0.237326 0.028 Uiso calc U . R 1 . .
C C40 0.5973(3) 0.25564(16) 0.26402(14) 0.0211(7) Uani d . . . 1 . .
H H40 0.630982 0.234629 0.231224 0.025 Uiso calc U . R 1 . .
C C41 0.5076(4) 0.45737(17) 0.36375(17) 0.0368(9) Uani d . . . 1 . .
H H41A 0.406229 0.449874 0.360888 0.055 Uiso calc U . R 1 . .
H H41B 0.525323 0.504754 0.359753 0.055 Uiso calc U . R 1 . .
H H41C 0.557554 0.44163 0.403422 0.055 Uiso calc U . R 1 . .
C C42 0.7445(3) 0.01802(15) 0.26534(13) 0.0162(6) Uani d . . . 1 . .
C C43 0.6482(3) -0.02463(15) 0.28528(13) 0.0186(7) Uani d . . . 1 . .
H H43 0.554123 -0.026982 0.263628 0.022 Uiso calc U . R 1 . .
C C44 0.6895(3) -0.06317(15) 0.33615(13) 0.0185(6) Uani d . . . 1 . .
H H44 0.623265 -0.091654 0.349916 0.022 Uiso calc U . R 1 . .
C C45 0.8276(3) -0.06079(14) 0.36770(13) 0.0163(6) Uani d . . . 1 . .
C C46 0.9244(3) -0.01914(15) 0.34755(13) 0.0183(7) Uani d . . . 1 . .
H H46 1.019011 -0.01759 0.368723 0.022 Uiso calc U . R 1 . .
C C47 0.8827(3) 0.02008(14) 0.29659(13) 0.0166(6) Uani d . . . 1 . .
H H47 0.948856 0.048612 0.282876 0.02 Uiso calc U . R 1 . .
C C48 0.9969(3) -0.10022(19) 0.45144(16) 0.0357(9) Uani d . . . 1 . .
H H48A 1.061391 -0.115665 0.424993 0.053 Uiso calc U . R 1 . .
H H48B 1.003726 -0.129448 0.487002 0.053 Uiso calc U . R 1 . .
H H48C 1.022298 -0.055058 0.465158 0.053 Uiso calc U . R 1 . .
O O1 0.8883(2) 0.24892(10) 0.00535(10) 0.0257(5) Uani d . . . 1 . .
O O2 0.3636(2) 0.31256(10) -0.07683(9) 0.0210(5) Uani d . . . 1 . .
O O3 0.1491(2) 0.39896(10) 0.29038(10) 0.0229(5) Uani d . . . 1 . .
O O4 0.3393(2) -0.07250(10) 0.47928(9) 0.0181(4) Uani d . . . 1 . .
O O5 0.5565(2) 0.42226(11) 0.31607(11) 0.0341(6) Uani d . . . 1 . .
O O6 0.8562(2) -0.10095(11) 0.41823(10) 0.0250(5) Uani d . . . 1 . .
S S1 0.51055(7) 0.04064(4) 0.07170(3) 0.01579(16) Uani d . . . 1 . .
S S2 0.18571(7) 0.07808(4) 0.05009(3) 0.01577(16) Uani d . . . 1 . .
S S3 0.05684(7) 0.14470(4) 0.15582(3) 0.01643(17) Uani d . . . 1 . .
S S4 0.22507(7) 0.13770(4) 0.29211(3) 0.01629(16) Uani d . . . 1 . .
S S5 0.56959(7) 0.13001(4) 0.30963(3) 0.01770(17) Uani d . . . 1 . .
S S6 0.70443(7) 0.06737(4) 0.19850(3) 0.02118(18) Uani d . . . 1 . .

loop_
_atom_site_aniso_label
_atom_site_aniso_U_11
_atom_site_aniso_U_22
_atom_site_aniso_U_33
_atom_site_aniso_U_12
_atom_site_aniso_U_13
_atom_site_aniso_U_23
C1 0.0191(14) 0.0080(15) 0.0186(16) 0.0004(11) 0.0083(11) 0.0036(12)
C2 0.0173(13) 0.0095(15) 0.0139(15) -0.0010(11) 0.0037(11) 0.0028(12)
C3 0.0148(13) 0.0079(15) 0.0171(16) -0.0012(11) 0.0040(11) 0.0016(12)
C4 0.0159(13) 0.0104(16) 0.0150(15) 0.0025(11) 0.0042(11) 0.0040(12)
C5 0.0185(14) 0.0133(16) 0.0134(15) -0.0006(11) 0.0037(11) 0.0053(12)
C6 0.0142(13) 0.0118(16) 0.0187(16) 0.0033(11) 0.0047(11) 0.0052(12)
C7 0.0147(13) 0.0160(17) 0.0126(15) -0.0001(11) 0.0021(11) -0.0015(12)
C8 0.0212(15) 0.0181(17) 0.0180(16) 0.0038(12) 0.0089(12) 0.0022(13)
C9 0.0204(14) 0.0152(17) 0.0229(17) -0.0013(12) 0.0066(12) -0.0005(13)
C10 0.0168(14) 0.0191(18) 0.0196(16) -0.0041(12) 0.0048(12) 0.0026(13)
C11 0.0158(14) 0.0260(19) 0.0229(17) 0.0003(13) 0.0057(12) 0.0008(14)
C12 0.0194(14) 0.0149(17) 0.0203(17) 0.0025(12) 0.0062(12) -0.0015(13)
C13 0.0235(16) 0.0191(19) 0.0314(19) -0.0041(13) 0.0053(14) 0.0045(15)
C14 0.0156(13) 0.0147(16) 0.0154(15) 0.0007(11) 0.0018(11) 0.0005(12)
C15 0.0181(14) 0.0194(18) 0.0137(16) 0.0011(12) 0.0040(11) -0.0021(13)
C16 0.0210(14) 0.0111(16) 0.0198(16) 0.0015(12) 0.0023(12) -0.0043(13)
C17 0.0188(14) 0.0188(17) 0.0165(16) -0.0019(12) 0.0033(12) 0.0017(13)
C18 0.0189(14) 0.0217(18) 0.0155(16) 0.0015(12) 0.0059(12) -0.0007(13)
C19 0.0197(14) 0.0165(17) 0.0159(16) 0.0025(12) 0.0027(12) -0.0023(13)
C20 0.0252(16) 0.027(2) 0.0245(18) -0.0027(14) 0.0121(13) 0.0025(15)
C21 0.0188(14) 0.0187(17) 0.0109(15) 0.0042(12) 0.0026(11) 0.0033(13)
C22 0.0118(13) 0.0186(17) 0.0191(16) 0.0012(11) 0.0042(11) 0.0029(13)
C23 0.0182(14) 0.0171(17) 0.0218(17) 0.0049(12) 0.0076(12) 0.0017(13)
C24 0.0223(15) 0.0122(17) 0.0176(16) 0.0050(12) 0.0020(12) 0.0052(13)
C25 0.0188(14) 0.0153(17) 0.0185(16) 0.0007(12) 0.0052(12) 0.0053(13)
C26 0.0158(14) 0.0194(18) 0.0182(16) 0.0048(12) 0.0054(12) 0.0061(13)
C27 0.0339(18) 0.0232(19) 0.0292(19) 0.0003(14) 0.0152(15) -0.0050(15)
C28 0.0148(13) 0.0152(17) 0.0163(15) 0.0008(11) 0.0044(11) 0.0048(13)
C29 0.0158(14) 0.0200(17) 0.0145(15) 0.0002(12) 0.0065(11) -0.0016(13)
C30 0.0193(14) 0.0112(16) 0.0171(16) 0.0026(11) 0.0054(11) -0.0027(13)
C31 0.0138(13) 0.0136(16) 0.0123(15) -0.0027(11) 0.0019(11) 0.0044(12)
C32 0.0210(14) 0.0207(18) 0.0125(15) 0.0016(12) 0.0044(11) -0.0026(13)
C33 0.0205(14) 0.0138(16) 0.0161(16) 0.0009(12) 0.0055(12) 0.0000(12)
C34 0.0268(16) 0.0196(18) 0.0130(15) -0.0002(13) 0.0032(12) 0.0022(13)
C35 0.0141(13) 0.0157(17) 0.0191(16) -0.0016(11) -0.0007(11) 0.0013(13)
C36 0.0163(14) 0.0217(18) 0.0189(16) -0.0050(12) 0.0036(12) 0.0019(13)
C37 0.0207(15) 0.0221(19) 0.0213(17) -0.0006(13) 0.0035(12) -0.0022(14)
C38 0.0177(14) 0.0181(18) 0.0311(19) 0.0001(12) 0.0028(13) 0.0041(14)
C39 0.0192(15) 0.0244(19) 0.0268(18) -0.0008(13) 0.0052(13) 0.0088(15)
C40 0.0164(14) 0.029(2) 0.0188(17) 0.0045(13) 0.0042(12) 0.0041(14)
C41 0.040(2) 0.019(2) 0.052(3) 0.0049(15) 0.0112(17) -0.0043(18)
C42 0.0169(14) 0.0188(17) 0.0132(15) 0.0034(12) 0.0036(11) -0.0014(12)
C43 0.0161(14) 0.0190(18) 0.0205(17) 0.0001(12) 0.0024(12) -0.0005(13)
C44 0.0181(14) 0.0174(17) 0.0206(17) -0.0022(12) 0.0045(12) -0.0001(13)
C45 0.0185(14) 0.0147(17) 0.0155(16) 0.0036(12) 0.0022(11) -0.0008(12)
C46 0.0111(13) 0.0188(17) 0.0239(17) 0.0015(11) 0.0001(12) -0.0020(13)
C47 0.0163(14) 0.0138(16) 0.0201(16) 0.0006(11) 0.0041(12) 0.0002(13)
C48 0.0227(17) 0.046(2) 0.034(2) -0.0022(15) -0.0087(15) 0.0191(18)
O1 0.0261(11) 0.0211(13) 0.0333(14) -0.0075(9) 0.0145(10) -0.0006(10)
O2 0.0299(11) 0.0166(12) 0.0186(12) -0.0012(9) 0.0101(9) 0.0008(9)
O3 0.0286(11) 0.0144(12) 0.0279(13) 0.0003(9) 0.0108(9) -0.0026(10)
O4 0.0279(11) 0.0125(11) 0.0145(11) 0.0024(8) 0.0051(8) 0.0014(9)
O5 0.0427(14) 0.0176(14) 0.0444(16) -0.0005(10) 0.0139(11) 0.0044(11)
O6 0.0178(10) 0.0282(13) 0.0268(13) 0.0003(9) -0.0019(9) 0.0097(10)
S1 0.0181(3) 0.0136(4) 0.0174(4) 0.0002(3) 0.0079(3) -0.0005(3)
S2 0.0172(3) 0.0151(4) 0.0149(4) -0.0007(3) 0.0026(3) -0.0014(3)
S3 0.0132(3) 0.0194(4) 0.0167(4) 0.0018(3) 0.0027(3) -0.0017(3)
S4 0.0189(3) 0.0175(4) 0.0135(4) 0.0048(3) 0.0057(3) 0.0035(3)
S5 0.0187(3) 0.0189(4) 0.0145(4) 0.0015(3) 0.0002(3) 0.0015(3)
S6 0.0135(3) 0.0323(5) 0.0186(4) 0.0046(3) 0.0051(3) 0.0074(3)

loop_
_atom_type_symbol
_atom_type_description
_atom_type_scat_dispersion_real
_atom_type_scat_dispersion_imag
_atom_type_scat_source
C C 0.0033 0.0016 'International Tables Vol C Tables 4.2.6.8 and 6.1.1.4'
H H 0.0000 0.0000 'International Tables Vol C Tables 4.2.6.8 and 6.1.1.4'
O O 0.0106 0.0060 'International Tables Vol C Tables 4.2.6.8 and 6.1.1.4'
S S 0.1246 0.1234 'International Tables Vol C Tables 4.2.6.8 and 6.1.1.4'

loop_
_geom_angle_atom_site_label_1
_geom_angle_atom_site_label_2
_geom_angle_atom_site_label_3
_geom_angle_site_symmetry_1
_geom_angle_site_symmetry_3
_geom_angle
_geom_angle_publ_flag
C2 C1 C6 . . 120.2(2) ?
C2 C1 S1 . . 119.0(2) ?
C6 C1 S1 . . 120.7(2) ?
C3 C2 C1 . . 120.0(3) ?
C3 C2 S2 . . 119.3(2) ?
C1 C2 S2 . . 120.7(2) ?
C2 C3 C4 . . 119.8(2) ?
C2 C3 S3 . . 119.1(2) ?
C4 C3 S3 . . 121.0(2) ?
C5 C4 C3 . . 119.3(2) ?
C5 C4 S4 . . 122.6(2) ?
C3 C4 S4 . . 117.98(19) ?
C4 C5 C6 . . 119.5(3) ?
C4 C5 S5 . . 120.5(2) ?
C6 C5 S5 . . 120.0(2) ?
C1 C6 C5 . . 119.9(2) ?
C1 C6 S6 . . 117.8(2) ?
C5 C6 S6 . . 122.2(2) ?
C8 C7 C12 . . 119.7(3) ?
C8 C7 S1 . . 123.8(2) ?
C12 C7 S1 . . 116.5(2) ?
C7 C8 C9 . . 120.7(3) ?
C10 C9 C8 . . 119.3(3) ?
O1 C10 C9 . . 124.1(3) ?
O1 C10 C11 . . 115.8(2) ?
C9 C10 C11 . . 120.1(3) ?
C12 C11 C10 . . 120.6(3) ?
C11 C12 C7 . . 119.6(3) ?
C15 C14 C19 . . 119.8(3) ?
C15 C14 S2 . . 119.1(2) ?
C19 C14 S2 . . 121.1(2) ?
C16 C15 C14 . . 120.5(3) ?
C15 C16 C17 . . 119.9(3) ?
O2 C17 C16 . . 115.6(3) ?
O2 C17 C18 . . 124.6(3) ?
C16 C17 C18 . . 119.9(3) ?
C19 C18 C17 . . 120.0(3) ?
C18 C19 C14 . . 119.9(3) ?
C22 C21 C26 . . 119.0(3) ?
C22 C21 S3 . . 118.7(2) ?
C26 C21 S3 . . 122.3(2) ?
C23 C22 C21 . . 120.5(3) ?
C22 C23 C24 . . 119.9(3) ?
O3 C24 C25 . . 116.4(2) ?
O3 C24 C23 . . 124.0(3) ?
C25 C24 C23 . . 119.6(3) ?
C26 C25 C24 . . 120.4(3) ?
C25 C26 C21 . . 120.5(3) ?
C33 C28 C29 . . 119.4(3) ?
C33 C28 S4 . . 115.7(2) ?
C29 C28 S4 . . 124.4(2) ?
C30 C29 C28 . . 119.7(3) ?
C29 C30 C31 . . 120.6(3) ?
O4 C31 C32 . . 124.5(3) ?
O4 C31 C30 . . 115.4(2) ?
C32 C31 C30 . . 120.1(3) ?
C31 C32 C33 . . 118.9(3) ?
C28 C33 C32 . . 121.2(3) ?
C36 C35 C40 . . 118.9(3) ?
C36 C35 S5 . . 119.9(2) ?
C40 C35 S5 . . 120.7(2) ?
C37 C36 C35 . . 120.9(3) ?
C36 C37 C38 . . 120.0(3) ?
O5 C38 C37 . . 125.5(3) ?
O5 C38 C39 . . 115.0(3) ?
C37 C38 C39 . . 119.5(3) ?
C40 C39 C38 . . 120.1(3) ?
C39 C40 C35 . . 120.6(3) ?
C47 C42 C43 . . 119.5(3) ?
C47 C42 S6 . . 116.7(2) ?
C43 C42 S6 . . 123.7(2) ?
C44 C43 C42 . . 120.0(3) ?
C43 C44 C45 . . 120.4(3) ?
O6 C45 C46 . . 125.0(3) ?
O6 C45 C44 . . 115.2(2) ?
C46 C45 C44 . . 119.7(3) ?
C47 C46 C45 . . 119.8(3) ?
C46 C47 C42 . . 120.4(3) ?
C10 O1 C13 . . 116.2(2) ?
C17 O2 C20 . . 117.8(2) ?
C24 O3 C27 . . 116.0(2) ?
C31 O4 C34 . . 117.3(2) ?
C38 O5 C41 . . 117.9(3) ?
C45 O6 C48 . . 116.9(2) ?
C1 S1 C7 . . 102.32(13) ?
C2 S2 C14 . . 99.74(13) ?
C3 S3 C21 . . 100.02(13) ?
C4 S4 C28 . . 104.24(13) ?
C35 S5 C5 . . 100.40(13) ?
C6 S6 C42 . . 104.06(13) ?

loop_
_geom_bond_atom_site_label_1
_geom_bond_atom_site_label_2
_geom_bond_site_symmetry_2
_geom_bond_distance
_geom_bond_publ_flag
C1 C2 . 1.404(4) ?
C1 C6 . 1.404(4) ?
C1 S1 . 1.774(3) ?
C2 C3 . 1.402(4) ?
C2 S2 . 1.782(3) ?
C3 C4 . 1.414(4) ?
C3 S3 . 1.777(3) ?
C4 C5 . 1.410(4) ?
C4 S4 . 1.774(3) ?
C5 C6 . 1.411(4) ?
C5 S5 . 1.779(3) ?
C6 S6 . 1.775(3) ?
C7 C8 . 1.381(4) ?
C7 C12 . 1.398(4) ?
C7 S1 . 1.780(3) ?
C8 C9 . 1.396(4) ?
C9 C10 . 1.384(4) ?
C10 O1 . 1.376(3) ?
C10 C11 . 1.388(4) ?
C11 C12 . 1.379(4) ?
C13 O1 . 1.419(4) ?
C14 C15 . 1.384(4) ?
C14 C19 . 1.390(4) ?
C14 S2 . 1.785(3) ?
C15 C16 . 1.380(4) ?
C16 C17 . 1.389(4) ?
C17 O2 . 1.368(3) ?
C17 C18 . 1.390(4) ?
C18 C19 . 1.389(4) ?
C20 O2 . 1.422(3) ?
C21 C22 . 1.392(4) ?
C21 C26 . 1.399(4) ?
C21 S3 . 1.781(3) ?
C22 C23 . 1.387(4) ?
C23 C24 . 1.392(4) ?
C24 O3 . 1.374(4) ?
C24 C25 . 1.392(4) ?
C25 C26 . 1.371(4) ?
C27 O3 . 1.436(3) ?
C28 C33 . 1.389(4) ?
C28 C29 . 1.392(4) ?
C28 S4 . 1.778(3) ?
C29 C30 . 1.378(4) ?
C30 C31 . 1.397(4) ?
C31 O4 . 1.371(3) ?
C31 C32 . 1.383(4) ?
C32 C33 . 1.390(4) ?
C34 O4 . 1.436(3) ?
C35 C36 . 1.389(4) ?
C35 C40 . 1.399(4) ?
C35 S5 . 1.775(3) ?
C36 C37 . 1.386(4) ?
C37 C38 . 1.387(4) ?
C38 O5 . 1.359(4) ?
C38 C39 . 1.404(4) ?
C39 C40 . 1.378(4) ?
C41 O5 . 1.424(4) ?
C42 C47 . 1.389(4) ?
C42 C43 . 1.396(4) ?
C42 S6 . 1.775(3) ?
C43 C44 . 1.373(4) ?
C44 C45 . 1.392(4) ?
C45 O6 . 1.374(3) ?
C45 C46 . 1.389(4) ?
C46 C47 . 1.383(4) ?
C48 O6 . 1.425(3) ?
